data_9015870
loop_
_publ_author_name
'Yashima, M.'
'Suzuki, R. O.'

_publ_section_title
;
 Electronic structure and magnetic properties of monoclinic beta-Cu2V2O7:
 A GGA+U study
 Note: theoretical study, in a triclinic setting
;
_journal_name_full 'Physical Review B'
_journal_page_first 125201
_journal_page_last 125206
_journal_paper_doi 10.1103/PhysRevB.79.125201
_journal_volume 79
_journal_year 2009
_chemical_formula_sum 'Cu2 O7 V2'
_chemical_name_mineral Ziesite
_space_group_IT_number 1
_symmetry_space_group_name_Hall 'P 1'
_symmetry_space_group_name_H-M 'P 1'
_cell_angle_alpha 103.61
_cell_angle_beta 109.71
_cell_angle_gamma 45.74
_cell_length_a 7.8468
_cell_length_b 5.6213
_cell_length_c 10.18
_cell_formula_units_Z 2
_cell_volume 302.746
_database_code_amcsd 0018361
_exptl_crystal_density_diffrn 3.740
_cod_original_formula_sum 'Cu2 V2 O7'
_cod_database_code 9015870

loop_
_space_group_symop_operation_xyz
x,y,z

loop_
_atom_site_label
_atom_site_fract_x
_atom_site_fract_y
_atom_site_fract_z
Cu1 0.75820 0.85220 0.98410
Cu2 0.38970 0.85220 0.51590
Cu3 0.61030 0.14780 0.48410
Cu4 0.24190 0.14780 0.01590
V1 0.55660 0.44310 0.21340
V2 0.00030 0.44310 0.28660
V3 0.44340 0.55690 0.78660
V4 0.99970 0.55690 0.71340
O1 0.86500 0.27000 0.25000
O2 0.13500 0.73010 0.75000
O3 0.36730 0.81100 0.13540
O4 0.82180 0.81100 0.36460
O5 0.63270 0.18900 0.86460
O6 0.17820 0.18900 0.63540
O7 0.53390 0.18050 0.10210
O8 0.28560 0.18050 0.39790
O9 0.46610 0.81950 0.89790
O10 0.71440 0.81950 0.60210
O11 0.48530 0.50460 0.37230
O12 0.01010 0.50460 0.12770
O13 0.51470 0.49540 0.62770
O14 0.98990 0.49540 0.87230

loop_
_cod_related_entry_id
_cod_related_entry_database
_cod_related_entry_code
1 AMCSD 0018361
